data_4501999
loop_
_publ_author_name
'Danylyuk, Oksana'
'Le\'sniewska, Barbara'
'Suwinska, Kinga'
'Matoussi, Nabila'
'Coleman, Anthony W.'

_publ_section_title
;
 Structural Diversity in the Crystalline Complexes
 ofpara-Sulfonato-calix[4]arene with Bipyridinium Derivatives
;
_journal_issue 10
_journal_name_full 'Crystal Growth &amp; Design'
_journal_page_first 4542
_journal_paper_doi 10.1021/cg100831c
_journal_volume 10
_journal_year 2010
_chemical_formula_moiety 'C28 H20 O16 S4, 2(C13 H16 N2), 0.5(C4 H12 O2), 2(H2 O), O'
_chemical_formula_sum 'C56 H62 N4 O20 S4'
_chemical_formula_weight 1239.34
_chemical_name_systematic
;
 ?
;
_space_group_IT_number 14
_symmetry_cell_setting monoclinic
_symmetry_space_group_name_Hall '-P 2ybc'
_symmetry_space_group_name_H-M 'P 1 21/c 1'
_atom_sites_solution_hydrogens geom
_atom_sites_solution_primary direct
_atom_sites_solution_secondary difmap
_audit_creation_method SHELXL-97
_cell_angle_alpha 90.00
_cell_angle_beta 93.019(2)
_cell_angle_gamma 90.00
_cell_formula_units_Z 4
_cell_length_a 17.2796(5)
_cell_length_b 17.4250(5)
_cell_length_c 18.7121(4)
_cell_measurement_reflns_used 11427
_cell_measurement_temperature 100(2)
_cell_measurement_theta_max 20.82
_cell_measurement_theta_min 2.91
_cell_volume 5626.3(3)
_computing_cell_refinement 'Denzo and Scalepak (Otwinowski & Minor, 1997)'
_computing_data_collection 'Collect data collection software (Nonius B.V., 1998)'
_computing_data_reduction 'Denzo and Scalepak (Otwinowski & Minor, 1997)'
_computing_structure_refinement 'SHELXL-97 (Sheldrick, 2008)'
_computing_structure_solution 'SHELXS-97 (Sheldrick, 1990)'
_diffrn_ambient_temperature 100(2)
_diffrn_detector_area_resol_mean 8.3
_diffrn_measured_fraction_theta_full 0.994
_diffrn_measured_fraction_theta_max 0.994
_diffrn_measurement_device_type KappaApexII
_diffrn_measurement_method CCD
_diffrn_radiation_monochromator graphite
_diffrn_radiation_source 'fine-focus sealed tube'
_diffrn_radiation_type MoK\a
_diffrn_radiation_wavelength 0.71073
_diffrn_reflns_av_R_equivalents 0.1602
_diffrn_reflns_av_sigmaI/netI 0.0976
_diffrn_reflns_limit_h_max 17
_diffrn_reflns_limit_h_min -17
_diffrn_reflns_limit_k_max 17
_diffrn_reflns_limit_k_min -17
_diffrn_reflns_limit_l_max 18
_diffrn_reflns_limit_l_min -18
_diffrn_reflns_number 22383
_diffrn_reflns_theta_full 20.82
_diffrn_reflns_theta_max 20.82
_diffrn_reflns_theta_min 3.13
_exptl_absorpt_coefficient_mu 0.252
_exptl_absorpt_correction_type none
_exptl_crystal_colour colourless
_exptl_crystal_density_diffrn 1.463
_exptl_crystal_density_method 'not measured'
_exptl_crystal_description plate
_exptl_crystal_F_000 2600
_exptl_crystal_size_max 0.35
_exptl_crystal_size_mid 0.13
_exptl_crystal_size_min 0.06
_refine_diff_density_max 1.044
_refine_diff_density_min -0.399
_refine_diff_density_rms 0.092
_refine_ls_extinction_method none
_refine_ls_goodness_of_fit_ref 1.126
_refine_ls_hydrogen_treatment mixed
_refine_ls_matrix_type full
_refine_ls_number_parameters 774
_refine_ls_number_reflns 5875
_refine_ls_number_restraints 68
_refine_ls_restrained_S_all 1.132
_refine_ls_R_factor_all 0.1335
_refine_ls_R_factor_gt 0.1078
_refine_ls_shift/su_max 0.001
_refine_ls_shift/su_mean 0.000
_refine_ls_structure_factor_coef Fsqd
_refine_ls_weighting_details 'calc w=1/[\s^2^(Fo^2^)+(0.0000P)^2^+59.9428P] where P=(Fo^2^+2Fc^2^)/3'
_refine_ls_weighting_scheme calc
_refine_ls_wR_factor_gt 0.1734
_refine_ls_wR_factor_ref 0.1874
_reflns_number_gt 4658
_reflns_number_total 5875
_reflns_threshold_expression >2\s(I)
_cod_data_source_file cg100831c_si_002.cif
_cod_data_source_block complex_8
_cod_original_cell_volume 5626.4(3)
_cod_original_sg_symbol_H-M P21/c
_cod_database_code 4501999

loop_
_symmetry_equiv_pos_as_xyz
'x, y, z'
'-x, y+1/2, -z+1/2'
'-x, -y, -z'
'x, -y-1/2, z-1/2'

loop_
_atom_site_label
_atom_site_type_symbol
_atom_site_fract_x
_atom_site_fract_y
_atom_site_fract_z
_atom_site_U_iso_or_equiv
_atom_site_adp_type
_atom_site_occupancy
_atom_site_symmetry_multiplicity
_atom_site_calc_flag
_atom_site_refinement_flags
_atom_site_disorder_assembly
_atom_site_disorder_group
S1B S 1.04641(13) 0.62646(13) 0.08176(12) 0.0215(6) Uani 1 1 d . . .
S1C S 0.86758(13) 1.00172(13) 0.14102(12) 0.0214(6) Uani 1 1 d . . .
S1D S 0.49294(13) 0.85188(14) 0.13876(12) 0.0227(6) Uani 1 1 d . . .
S1A S 0.65078(13) 0.45177(14) 0.08136(12) 0.0224(6) Uani 1 1 d . . .
O1B O 0.8364(3) 0.7300(4) -0.1577(3) 0.0243(15) Uani 1 1 d . . .
H1B H 0.7922 0.7102 -0.1566 0.036 Uiso 1 1 calc R . .
O4A O 0.6227(4) 0.3839(4) 0.0437(3) 0.0303(16) Uani 1 1 d . . .
O2A O 0.5935(3) 0.4846(4) 0.1276(3) 0.0289(16) Uani 1 1 d . . .
O1D O 0.6366(3) 0.8051(3) -0.1373(3) 0.0220(15) Uani 1 1 d . . .
H1D H 0.6745 0.8350 -0.1402 0.033 Uiso 1 1 calc R . .
O2B O 1.0045(4) 0.5661(4) 0.1200(3) 0.0298(16) Uani 1 1 d . . .
O3C O 0.8530(3) 0.9378(3) 0.1899(3) 0.0253(15) Uani 1 1 d . . .
O1C O 0.7769(3) 0.8725(4) -0.1435(3) 0.0232(15) Uani 1 1 d . . .
H1C H 0.8003 0.8309 -0.1494 0.035 Uiso 1 1 calc R . .
O3D O 0.5579(4) 0.8395(4) 0.1923(3) 0.0302(17) Uani 1 1 d . . .
O2D O 0.4654(3) 0.9305(3) 0.1398(3) 0.0274(16) Uani 1 1 d . . .
O3B O 1.0651(3) 0.6931(4) 0.1262(3) 0.0278(16) Uani 1 1 d . . .
O4C O 0.8172(4) 1.0670(4) 0.1519(3) 0.0282(16) Uani 1 1 d . . .
O3A O 0.7261(4) 0.4404(4) 0.1186(3) 0.0327(17) Uani 1 1 d . . .
O4D O 0.4335(4) 0.7943(4) 0.1444(3) 0.0318(17) Uani 1 1 d . . .
O1A O 0.6954(4) 0.6671(4) -0.1570(3) 0.0270(16) Uani 1 1 d . . .
H1A H 0.6690 0.7074 -0.1540 0.041 Uiso 1 1 calc R . .
O4B O 1.1115(3) 0.5956(4) 0.0452(3) 0.0272(16) Uani 1 1 d . . .
C3C C 0.8428(5) 0.9663(5) 0.0534(5) 0.021(2) Uani 1 1 d . . .
O2C O 0.9495(3) 1.0205(4) 0.1415(3) 0.0304(16) Uani 1 1 d . . .
C1C C 0.8750(5) 0.8924(5) -0.0500(4) 0.018(2) Uani 1 1 d . . .
C3A C 0.6661(5) 0.5223(5) 0.0145(4) 0.017(2) Uani 1 1 d . . .
C1A C 0.6151(5) 0.6242(5) -0.0624(5) 0.021(2) Uani 1 1 d . . .
N1X N 0.6139(4) 0.5336(4) -0.2366(4) 0.0231(16) Uani 1 1 d U . .
H1X H 0.5962 0.5736 -0.2612 0.028 Uiso 1 1 calc R . .
C1X C 0.5704(5) 0.5038(5) -0.1859(4) 0.0227(19) Uani 1 1 d U . .
H1X1 H 0.5212 0.5254 -0.1776 0.027 Uiso 1 1 calc R . .
C2X C 0.5969(5) 0.4428(5) -0.1467(5) 0.0197(18) Uani 1 1 d U . .
H2X H 0.5658 0.4218 -0.1113 0.024 Uiso 1 1 calc R . .
C3X C 0.6693(5) 0.4105(5) -0.1577(4) 0.0201(19) Uani 1 1 d U . .
C4X C 0.7110(5) 0.4423(5) -0.2121(5) 0.0235(19) Uani 1 1 d U . .
H4X H 0.7596 0.4208 -0.2227 0.028 Uiso 1 1 calc R . .
C5X C 0.6827(5) 0.5048(5) -0.2509(4) 0.0213(18) Uani 1 1 d U . .
H5X H 0.7120 0.5268 -0.2872 0.026 Uiso 1 1 calc R . .
C9X C 0.7841(5) 0.1436(5) -0.1385(4) 0.022(2) Uani 1 1 d . . .
C7X C 0.7348(5) 0.2790(5) -0.1519(4) 0.019(2) Uani 1 1 d . . .
H7X1 H 0.6972 0.2616 -0.1903 0.023 Uiso 1 1 calc R . .
H7X2 H 0.7825 0.2960 -0.1744 0.023 Uiso 1 1 calc R . .
C1B C 0.8788(5) 0.6307(5) -0.0773(4) 0.015(2) Uani 1 1 d . . .
C6A C 0.6856(5) 0.6219(5) -0.0975(4) 0.020(2) Uani 1 1 d . . .
C1D C 0.6122(5) 0.8870(5) -0.0380(5) 0.020(2) Uani 1 1 d . . .
C4A C 0.7356(5) 0.5220(5) -0.0200(4) 0.020(2) Uani 1 1 d . . .
H4A H 0.7760 0.4877 -0.0049 0.024 Uiso 1 1 calc R . .
C6B C 0.8816(5) 0.7062(5) -0.0988(4) 0.017(2) Uani 1 1 d . . .
C7D C 0.5517(5) 0.6793(5) -0.0843(5) 0.025(2) Uani 1 1 d . . .
H7D1 H 0.5012 0.6559 -0.0743 0.030 Uiso 1 1 calc R . .
H7D2 H 0.5522 0.6881 -0.1365 0.030 Uiso 1 1 calc R . .
N2X N 0.8416(4) 0.0208(4) -0.2091(4) 0.026(2) Uani 1 1 d . . .
H2X1 H 0.8604 -0.0180 -0.2326 0.031 Uiso 1 1 calc R . .
C12X C 0.7652(6) 0.0373(5) -0.2175(5) 0.026(2) Uani 1 1 d . . .
H12X H 0.7322 0.0064 -0.2479 0.031 Uiso 1 1 calc R . .
C5D C 0.5591(5) 0.7558(5) -0.0459(5) 0.022(2) Uani 1 1 d . . .
C5C C 0.7448(5) 0.9445(5) -0.0409(5) 0.018(2) Uani 1 1 d . . .
C5B C 0.9319(5) 0.7600(5) -0.0653(4) 0.017(2) Uani 1 1 d . . .
C2B C 0.9275(5) 0.6077(5) -0.0206(4) 0.019(2) Uani 1 1 d U . .
H2B H 0.9256 0.5560 -0.0047 0.023 Uiso 1 1 calc R . .
C7B C 0.9330(5) 0.8437(5) -0.0877(4) 0.017(2) Uani 1 1 d . . .
H7B1 H 0.9857 0.8646 -0.0774 0.020 Uiso 1 1 calc R . .
H7B2 H 0.9215 0.8470 -0.1400 0.020 Uiso 1 1 calc R . .
C3D C 0.5338(5) 0.8377(5) 0.0540(4) 0.022(2) Uani 1 1 d . . .
C4B C 0.9793(5) 0.7337(5) -0.0088(4) 0.018(2) Uani 1 1 d . . .
H4B H 1.0133 0.7689 0.0155 0.022 Uiso 1 1 calc R . .
C6C C 0.7996(5) 0.9028(5) -0.0777(4) 0.016(2) Uani 1 1 d . . .
C3B C 0.9791(5) 0.6583(5) 0.0136(4) 0.019(2) Uani 1 1 d . . .
C6D C 0.6034(5) 0.8160(5) -0.0726(5) 0.023(2) Uani 1 1 d . . .
C2C C 0.8954(5) 0.9243(5) 0.0162(5) 0.018(2) Uani 1 1 d . . .
H2C H 0.9465 0.9173 0.0364 0.021 Uiso 1 1 calc R . .
C2D C 0.5767(5) 0.8966(5) 0.0255(5) 0.024(2) Uani 1 1 d U . .
H2D H 0.5816 0.9442 0.0501 0.029 Uiso 1 1 calc R . .
C7A C 0.8216(5) 0.5732(5) -0.1129(4) 0.020(2) Uani 1 1 d . . .
H7A1 H 0.8120 0.5870 -0.1639 0.024 Uiso 1 1 calc R . .
H7A2 H 0.8447 0.5212 -0.1108 0.024 Uiso 1 1 calc R . .
C4D C 0.5256(5) 0.7683(5) 0.0186(5) 0.022(2) Uani 1 1 d . . .
H4D H 0.4965 0.7285 0.0390 0.026 Uiso 1 1 calc R . .
C2A C 0.6066(5) 0.5733(5) -0.0058(4) 0.023(2) Uani 1 1 d . . .
H2A H 0.5601 0.5735 0.0190 0.028 Uiso 1 1 calc R . .
C10X C 0.8618(5) 0.1245(6) -0.1316(5) 0.025(2) Uani 1 1 d . . .
H10X H 0.8967 0.1549 -0.1028 0.030 Uiso 1 1 calc R . .
C11X C 0.8880(6) 0.0616(6) -0.1666(5) 0.027(2) Uani 1 1 d . . .
H11X H 0.9409 0.0471 -0.1599 0.033 Uiso 1 1 calc R . .
C7C C 0.6609(5) 0.9500(5) -0.0682(5) 0.022(2) Uani 1 1 d . . .
H7C1 H 0.6398 1.0004 -0.0547 0.027 Uiso 1 1 calc R . .
H7C2 H 0.6581 0.9465 -0.1210 0.027 Uiso 1 1 calc R . .
C13X C 0.7351(5) 0.0992(5) -0.1820(4) 0.020(2) Uani 1 1 d . . .
H13X H 0.6815 0.1109 -0.1874 0.025 Uiso 1 1 calc R . .
C5A C 0.7458(5) 0.5722(5) -0.0768(4) 0.022(2) Uani 1 1 d . . .
C6X C 0.7003(5) 0.3461(5) -0.1110(5) 0.023(2) Uani 1 1 d . . .
H6X1 H 0.6578 0.3262 -0.0827 0.028 Uiso 1 1 calc R . .
H6X2 H 0.7409 0.3668 -0.0769 0.028 Uiso 1 1 calc R . .
C8X C 0.7537(5) 0.2132(5) -0.1007(4) 0.022(2) Uani 1 1 d . . .
H8X1 H 0.7930 0.2305 -0.0637 0.026 Uiso 1 1 calc R . .
H8X2 H 0.7064 0.1987 -0.0762 0.026 Uiso 1 1 calc R . .
C4C C 0.7680(5) 0.9750(5) 0.0251(4) 0.017(2) Uani 1 1 d . . .
H4C H 0.7315 1.0026 0.0514 0.021 Uiso 1 1 calc R . .
O2W O 0.6111(4) 0.5895(4) 0.2358(4) 0.0327(17) Uani 1 1 d D . .
H2W1 H 0.595(6) 0.623(4) 0.209(5) 0.049 Uiso 1 1 d D . .
H2W2 H 0.629(6) 0.554(4) 0.214(5) 0.049 Uiso 1 1 d D . .
C4Y C 1.3939(5) 0.6214(5) 0.3905(5) 0.024(2) Uani 1 1 d . . .
H4Y H 1.3723 0.5919 0.4272 0.029 Uiso 1 1 calc R . .
C1Y C 1.4596(5) 0.7038(6) 0.2850(5) 0.027(2) Uani 1 1 d . . .
H1Y H 1.4828 0.7327 0.2488 0.032 Uiso 1 1 calc R . .
C11Y C 1.0031(5) 0.9024(6) 0.3130(5) 0.023(2) Uani 1 1 d . . .
H11Y H 0.9835 0.9525 0.3208 0.027 Uiso 1 1 calc R . .
C6Y C 1.2916(5) 0.7214(5) 0.4084(4) 0.021(2) Uani 1 1 d . . .
H6Y1 H 1.3077 0.7634 0.4416 0.026 Uiso 1 1 calc R . .
H6Y2 H 1.2702 0.6795 0.4370 0.026 Uiso 1 1 calc R . .
N2Y N 0.9713(4) 0.8597(5) 0.2607(4) 0.0244(19) Uani 1 1 d . . .
H2Y H 0.9331 0.8789 0.2333 0.029 Uiso 1 1 calc R . .
C9Y C 1.0916(5) 0.8010(5) 0.3466(4) 0.020(2) Uani 1 1 d . . .
C5Y C 1.4570(6) 0.5932(6) 0.3559(5) 0.031(3) Uani 1 1 d . . .
H5Y H 1.4791 0.5450 0.3693 0.038 Uiso 1 1 calc R . .
C8Y C 1.1552(5) 0.7688(5) 0.3947(5) 0.024(2) Uani 1 1 d . . .
H8Y1 H 1.1367 0.7210 0.4169 0.029 Uiso 1 1 calc R . .
H8Y2 H 1.1680 0.8059 0.4336 0.029 Uiso 1 1 calc R . .
C7Y C 1.2287(5) 0.7510(5) 0.3556(5) 0.023(2) Uani 1 1 d . . .
H7Y1 H 1.2172 0.7118 0.3182 0.028 Uiso 1 1 calc R . .
H7Y2 H 1.2469 0.7980 0.3320 0.028 Uiso 1 1 calc R . .
C13Y C 1.0567(5) 0.7582(5) 0.2904(5) 0.023(2) Uani 1 1 d . . .
H13Y H 1.0751 0.7080 0.2811 0.028 Uiso 1 1 calc R . .
C2Y C 1.3970(5) 0.7330(6) 0.3195(4) 0.025(2) Uani 1 1 d . . .
H2Y1 H 1.3777 0.7824 0.3065 0.030 Uiso 1 1 calc R . .
C3Y C 1.3617(5) 0.6922(5) 0.3723(4) 0.019(2) Uani 1 1 d . . .
N1Y N 1.4869(4) 0.6348(5) 0.3033(4) 0.0247(19) Uani 1 1 d . . .
H1Y1 H 1.5256 0.6157 0.2802 0.030 Uiso 1 1 calc R . .
C12Y C 0.9958(6) 0.7881(6) 0.2482(5) 0.028(2) Uani 1 1 d . . .
H12Y H 0.9716 0.7582 0.2109 0.033 Uiso 1 1 calc R . .
C10Y C 1.0633(5) 0.8757(5) 0.3558(5) 0.025(2) Uani 1 1 d . . .
H10Y H 1.0863 0.9077 0.3921 0.030 Uiso 1 1 calc R . .
O1W O 0.9529(4) 0.5873(4) 0.2541(3) 0.0345(17) Uani 1 1 d D . .
H1W1 H 0.965(6) 0.576(6) 0.213(2) 0.052 Uiso 1 1 d D . .
H1W2 H 0.984(5) 0.577(7) 0.288(4) 0.052 Uiso 1 1 d D . .
O3W O 0.8316(4) 0.5591(5) 0.1480(4) 0.053(2) Uani 1 1 d . . .
O1E O 0.7383(9) 0.6814(9) 0.2022(7) 0.049(4) Uiso 0.50 1 d P A 1
H1E H 0.7063 0.6691 0.1689 0.073 Uiso 0.50 1 calc PR A 1
C2E C 0.8086(17) 0.7586(16) 0.1005(12) 0.078(9) Uiso 0.50 1 d PD A 1
H2E1 H 0.7703 0.7336 0.0677 0.118 Uiso 0.50 1 calc PR A 1
H2E2 H 0.8588 0.7602 0.0784 0.118 Uiso 0.50 1 calc PR A 1
H2E3 H 0.7916 0.8110 0.1105 0.118 Uiso 0.50 1 calc PR A 1
C1E C 0.8164(10) 0.7142(10) 0.1687(8) 0.018(4) Uiso 0.50 1 d PD A 1
H1E1 H 0.8429 0.7475 0.2052 0.022 Uiso 0.50 1 calc PR A 1
H1E2 H 0.8510 0.6701 0.1609 0.022 Uiso 0.50 1 calc PR A 1
O2E O 0.6781(8) 0.7263(9) 0.2168(7) 0.045(4) Uiso 0.50 1 d PD B 2
H2E H 0.7032 0.7114 0.2538 0.068 Uiso 0.50 1 calc PR B 2
C4E C 0.7422(14) 0.7399(14) 0.0800(9) 0.052(7) Uiso 0.50 1 d PD B 2
H4E1 H 0.7062 0.7002 0.0617 0.077 Uiso 0.50 1 calc PR B 2
H4E2 H 0.7954 0.7249 0.0709 0.077 Uiso 0.50 1 calc PR B 2
H4E3 H 0.7299 0.7886 0.0559 0.077 Uiso 0.50 1 calc PR B 2
C3E C 0.7344(14) 0.7492(17) 0.1599(10) 0.068(8) Uiso 0.50 1 d PD B 2
H3E1 H 0.7382 0.8055 0.1662 0.081 Uiso 0.50 1 calc PR B 2
H3E2 H 0.7844 0.7289 0.1800 0.081 Uiso 0.50 1 calc PR B 2

loop_
_atom_site_aniso_label
_atom_site_aniso_U_11
_atom_site_aniso_U_22
_atom_site_aniso_U_33
_atom_site_aniso_U_23
_atom_site_aniso_U_13
_atom_site_aniso_U_12
S1B 0.0217(14) 0.0166(14) 0.0261(13) 0.0000(11) 0.0005(10) 0.0018(11)
S1C 0.0182(14) 0.0153(14) 0.0310(14) -0.0003(11) 0.0031(10) 0.0009(12)
S1D 0.0184(14) 0.0177(15) 0.0321(14) 0.0013(11) 0.0017(11) -0.0021(12)
S1A 0.0201(14) 0.0187(15) 0.0287(14) -0.0006(11) 0.0050(11) -0.0027(11)
O1B 0.023(4) 0.022(4) 0.028(4) 0.003(3) 0.001(3) -0.002(3)
O4A 0.037(4) 0.023(4) 0.032(4) -0.006(3) 0.008(3) -0.001(3)
O2A 0.028(4) 0.028(4) 0.032(4) -0.001(3) 0.015(3) 0.004(3)
O1D 0.013(4) 0.017(4) 0.036(4) 0.005(3) 0.005(3) -0.005(3)
O2B 0.041(4) 0.020(4) 0.028(4) 0.008(3) 0.001(3) -0.004(3)
O3C 0.028(4) 0.022(4) 0.026(4) 0.005(3) 0.003(3) -0.002(3)
O1C 0.024(4) 0.023(4) 0.023(4) -0.002(3) -0.001(3) 0.010(3)
O3D 0.036(4) 0.022(4) 0.031(4) 0.000(3) -0.008(3) -0.008(3)
O2D 0.019(4) 0.017(4) 0.047(4) 0.002(3) 0.007(3) 0.004(3)
O3B 0.027(4) 0.021(4) 0.034(4) -0.002(3) -0.007(3) 0.000(3)
O4C 0.033(4) 0.020(4) 0.032(4) -0.003(3) 0.005(3) 0.010(3)
O3A 0.031(4) 0.032(4) 0.035(4) 0.007(3) 0.000(3) 0.007(3)
O4D 0.029(4) 0.031(4) 0.035(4) 0.001(3) 0.004(3) -0.016(3)
O1A 0.031(4) 0.015(4) 0.034(4) 0.005(3) -0.003(3) 0.003(3)
O4B 0.020(4) 0.027(4) 0.035(4) -0.001(3) 0.004(3) 0.009(3)
C3C 0.019(6) 0.015(6) 0.031(6) 0.007(4) 0.006(4) 0.000(5)
O2C 0.009(4) 0.036(4) 0.046(4) -0.010(3) 0.005(3) -0.005(3)
C1C 0.019(6) 0.008(5) 0.029(6) 0.004(4) 0.012(4) 0.006(4)
C3A 0.019(6) 0.002(5) 0.029(5) -0.001(4) 0.000(4) 0.000(4)
C1A 0.017(6) 0.009(5) 0.036(6) -0.008(4) -0.006(4) 0.006(4)
N1X 0.022(4) 0.019(4) 0.028(4) -0.002(3) -0.003(3) 0.000(3)
C1X 0.022(5) 0.014(5) 0.032(5) -0.011(3) 0.005(3) 0.005(4)
C2X 0.018(4) 0.007(5) 0.033(5) -0.007(3) 0.004(3) -0.009(4)
C3X 0.019(4) 0.015(5) 0.026(5) -0.005(3) -0.003(3) -0.001(3)
C4X 0.018(5) 0.018(5) 0.035(5) -0.006(4) 0.005(3) 0.003(4)
C5X 0.020(4) 0.016(5) 0.029(5) -0.004(3) 0.006(4) -0.010(4)
C9X 0.025(6) 0.020(6) 0.021(5) 0.006(4) -0.002(4) 0.014(5)
C7X 0.016(5) 0.018(6) 0.024(5) -0.007(4) 0.001(4) -0.001(4)
C1B 0.012(5) 0.015(6) 0.017(5) 0.000(4) 0.006(4) -0.001(4)
C6A 0.016(6) 0.015(6) 0.028(6) -0.006(4) -0.002(4) 0.006(5)
C1D 0.014(5) 0.009(6) 0.035(6) 0.004(4) 0.002(4) 0.004(4)
C4A 0.016(6) 0.020(6) 0.024(5) -0.007(4) -0.004(4) -0.003(4)
C6B 0.009(5) 0.026(6) 0.018(5) 0.004(4) 0.004(4) -0.003(5)
C7D 0.019(6) 0.017(6) 0.038(6) -0.004(4) 0.002(4) -0.007(5)
N2X 0.024(5) 0.020(5) 0.035(5) 0.004(4) 0.008(4) 0.005(4)
C12X 0.029(7) 0.021(6) 0.027(6) 0.001(4) -0.003(4) -0.006(5)
C5D 0.018(5) 0.019(6) 0.027(6) 0.000(4) -0.009(4) 0.003(5)
C5C 0.012(5) 0.009(5) 0.034(6) 0.008(4) 0.004(4) 0.004(4)
C5B 0.021(5) 0.011(5) 0.020(5) 0.001(4) 0.002(4) -0.001(5)
C2B 0.019(5) 0.008(5) 0.031(6) 0.007(4) 0.013(4) -0.006(4)
C7B 0.013(5) 0.012(5) 0.026(5) 0.004(4) 0.001(4) 0.002(4)
C3D 0.029(6) 0.016(6) 0.019(5) 0.004(4) -0.010(4) -0.001(5)
C4B 0.017(5) 0.008(6) 0.030(6) -0.004(4) 0.004(4) 0.001(4)
C6C 0.013(6) 0.015(5) 0.020(5) 0.006(4) -0.001(4) -0.001(4)
C3B 0.014(5) 0.024(6) 0.020(5) -0.002(4) 0.004(4) 0.005(5)
C6D 0.024(6) 0.020(6) 0.024(6) 0.000(4) 0.001(4) 0.010(5)
C2C 0.010(5) 0.009(5) 0.034(6) 0.004(4) 0.008(4) 0.003(4)
C2D 0.023(6) 0.003(5) 0.046(6) 0.005(4) -0.005(5) 0.000(4)
C7A 0.020(6) 0.009(5) 0.030(5) -0.003(4) 0.001(4) -0.002(4)
C4D 0.016(5) 0.015(6) 0.033(6) 0.000(5) -0.008(4) -0.002(4)
C2A 0.021(6) 0.022(6) 0.026(6) -0.003(5) 0.003(4) 0.000(5)
C10X 0.021(6) 0.023(6) 0.030(6) -0.002(5) 0.001(4) -0.008(5)
C11X 0.016(6) 0.031(7) 0.034(6) -0.006(5) 0.000(5) -0.009(5)
C7C 0.024(6) 0.016(6) 0.027(5) 0.001(4) 0.001(4) 0.003(5)
C13X 0.018(5) 0.021(6) 0.022(5) 0.007(4) 0.000(4) 0.005(5)
C5A 0.024(6) 0.020(6) 0.021(5) -0.008(4) 0.003(4) 0.001(5)
C6X 0.020(5) 0.021(6) 0.031(5) -0.003(4) 0.006(4) 0.002(5)
C8X 0.015(5) 0.022(6) 0.028(5) 0.003(4) 0.000(4) 0.002(5)
C4C 0.010(5) 0.015(5) 0.028(6) -0.002(4) 0.005(4) 0.007(4)
O2W 0.023(4) 0.032(5) 0.043(5) -0.012(3) 0.003(3) 0.013(4)
C4Y 0.025(6) 0.014(6) 0.033(6) -0.001(4) 0.005(5) -0.003(5)
C1Y 0.018(6) 0.039(8) 0.023(6) 0.002(5) 0.000(4) -0.004(5)
C11Y 0.016(6) 0.019(6) 0.033(6) -0.006(5) 0.005(5) -0.003(5)
C6Y 0.016(5) 0.022(6) 0.027(5) -0.002(4) 0.002(4) -0.003(5)
N2Y 0.021(5) 0.026(6) 0.026(5) 0.008(4) 0.005(4) 0.007(4)
C9Y 0.019(5) 0.025(6) 0.018(5) 0.003(4) 0.009(4) 0.000(5)
C5Y 0.043(7) 0.018(6) 0.031(6) -0.005(5) -0.012(5) -0.003(5)
C8Y 0.018(6) 0.018(6) 0.037(6) -0.001(4) -0.001(4) 0.003(5)
C7Y 0.021(6) 0.014(6) 0.034(6) -0.005(4) -0.004(4) -0.001(4)
C13Y 0.029(6) 0.012(5) 0.029(6) 0.001(4) 0.005(5) 0.008(5)
C2Y 0.026(6) 0.026(6) 0.023(5) 0.001(5) -0.011(5) 0.003(5)
C3Y 0.013(5) 0.013(6) 0.030(6) -0.003(4) -0.003(4) -0.003(5)
N1Y 0.018(5) 0.027(6) 0.029(5) -0.011(4) -0.003(4) 0.005(4)
C12Y 0.026(6) 0.028(7) 0.029(6) -0.002(5) 0.004(5) -0.001(5)
C10Y 0.025(6) 0.021(6) 0.029(6) -0.004(4) 0.007(5) 0.002(5)
O1W 0.042(5) 0.034(5) 0.028(4) -0.003(3) 0.006(3) 0.001(4)
O3W 0.048(5) 0.047(5) 0.065(5) 0.010(4) 0.000(4) 0.002(4)

loop_
_atom_type_symbol
_atom_type_description
_atom_type_scat_dispersion_real
_atom_type_scat_dispersion_imag
_atom_type_scat_source
C C 0.0033 0.0016 'International Tables Vol C Tables 4.2.6.8 and 6.1.1.4'
H H 0.0000 0.0000 'International Tables Vol C Tables 4.2.6.8 and 6.1.1.4'
O O 0.0106 0.0060 'International Tables Vol C Tables 4.2.6.8 and 6.1.1.4'
S S 0.1246 0.1234 'International Tables Vol C Tables 4.2.6.8 and 6.1.1.4'
N N 0.0061 0.0033 'International Tables Vol C Tables 4.2.6.8 and 6.1.1.4'

loop_
_geom_angle_atom_site_label_1
_geom_angle_atom_site_label_2
_geom_angle_atom_site_label_3
_geom_angle
O4B S1B O3B 114.3(4)
O4B S1B O2B 112.0(4)
O3B S1B O2B 112.9(4)
O4B S1B C3B 105.9(4)
O3B S1B C3B 106.3(4)
O2B S1B C3B 104.5(4)
O2C S1C O4C 114.5(4)
O2C S1C O3C 111.4(4)
O4C S1C O3C 112.4(4)
O2C S1C C3C 105.7(4)
O4C S1C C3C 106.4(4)
O3C S1C C3C 105.6(4)
O4D S1D O2D 114.9(4)
O4D S1D O3D 111.4(4)
O2D S1D O3D 111.4(4)
O4D S1D C3D 106.6(4)
O2D S1D C3D 106.7(4)
O3D S1D C3D 105.1(4)
O4A S1A O3A 112.9(4)
O4A S1A O2A 112.8(4)
O3A S1A O2A 112.7(4)
O4A S1A C3A 106.2(4)
O3A S1A C3A 105.5(4)
O2A S1A C3A 106.0(4)
C6B O1B H1B 109.5
C6D O1D H1D 109.5
C6C O1C H1C 109.5
C6A O1A H1A 109.5
C4C C3C C2C 119.6(8)
C4C C3C S1C 119.3(7)
C2C C3C S1C 120.9(7)
C2C C1C C6C 118.1(8)
C2C C1C C7B 119.9(8)
C6C C1C C7B 121.9(8)
C4A C3A C2A 121.0(8)
C4A C3A S1A 119.1(7)
C2A C3A S1A 119.7(7)
C2A C1A C6A 117.5(8)
C2A C1A C7D 120.6(8)
C6A C1A C7D 121.8(8)
C5X N1X C1X 122.3(8)
C5X N1X H1X 118.9
C1X N1X H1X 118.9
N1X C1X C2X 119.8(8)
N1X C1X H1X1 120.1
C2X C1X H1X1 120.1
C1X C2X C3X 121.1(8)
C1X C2X H2X 119.4
C3X C2X H2X 119.4
C4X C3X C2X 116.7(8)
C4X C3X C6X 122.6(8)
C2X C3X C6X 120.7(8)
C5X C4X C3X 120.9(8)
C5X C4X H4X 119.5
C3X C4X H4X 119.5
N1X C5X C4X 119.2(8)
N1X C5X H5X 120.4
C4X C5X H5X 120.4
C13X C9X C10X 118.8(8)
C13X C9X C8X 120.5(8)
C10X C9X C8X 120.7(8)
C8X C7X C6X 109.6(7)
C8X C7X H7X1 109.7
C6X C7X H7X1 109.7
C8X C7X H7X2 109.7
C6X C7X H7X2 109.7
H7X1 C7X H7X2 108.2
C2B C1B C6B 118.3(8)
C2B C1B C7A 119.9(8)
C6B C1B C7A 121.8(8)
O1A C6A C5A 117.3(8)
O1A C6A C1A 120.2(8)
C5A C6A C1A 122.5(8)
C2D C1D C6D 117.7(8)
C2D C1D C7C 121.1(8)
C6D C1D C7C 121.2(8)
C3A C4A C5A 119.8(8)
C3A C4A H4A 120.1
C5A C4A H4A 120.1
C1B C6B O1B 119.7(8)
C1B C6B C5B 122.5(8)
O1B C6B C5B 117.8(8)
C1A C7D C5D 113.1(7)
C1A C7D H7D1 109.0
C5D C7D H7D1 109.0
C1A C7D H7D2 109.0
C5D C7D H7D2 109.0
H7D1 C7D H7D2 107.8
C11X N2X C12X 121.3(8)
C11X N2X H2X1 119.4
C12X N2X H2X1 119.4
N2X C12X C13X 119.9(9)
N2X C12X H12X 120.0
C13X C12X H12X 120.0
C4D C5D C6D 117.0(8)
C4D C5D C7D 121.5(8)
C6D C5D C7D 121.4(8)
C4C C5C C6C 117.8(8)
C4C C5C C7C 120.3(7)
C6C C5C C7C 121.7(8)
C4B C5B C6B 116.6(8)
C4B C5B C7B 121.0(8)
C6B C5B C7B 122.3(8)
C1B C2B C3B 121.6(8)
C1B C2B H2B 119.2
C3B C2B H2B 119.2
C1C C7B C5B 113.0(7)
C1C C7B H7B1 109.0
C5B C7B H7B1 109.0
C1C C7B H7B2 109.0
C5B C7B H7B2 109.0
H7B1 C7B H7B2 107.8
C4D C3D C2D 120.3(9)
C4D C3D S1D 120.7(7)
C2D C3D S1D 118.9(7)
C3B C4B C5B 122.6(8)
C3B C4B H4B 118.7
C5B C4B H4B 118.7
O1C C6C C1C 120.1(7)
O1C C6C C5C 118.0(7)
C1C C6C C5C 121.9(8)
C4B C3B C2B 118.4(8)
C4B C3B S1B 120.4(7)
C2B C3B S1B 121.1(7)
O1D C6D C1D 119.1(8)
O1D C6D C5D 118.0(8)
C1D C6D C5D 122.9(8)
C3C C2C C1C 121.2(8)
C3C C2C H2C 119.4
C1C C2C H2C 119.4
C1D C2D C3D 120.8(9)
C1D C2D H2D 119.6
C3D C2D H2D 119.6
C5A C7A C1B 111.6(7)
C5A C7A H7A1 109.3
C1B C7A H7A1 109.3
C5A C7A H7A2 109.3
C1B C7A H7A2 109.3
H7A1 C7A H7A2 108.0
C5D C4D C3D 121.3(9)
C5D C4D H4D 119.3
C3D C4D H4D 119.3
C1A C2A C3A 120.4(8)
C1A C2A H2A 119.8
C3A C2A H2A 119.8
C11X C10X C9X 119.6(9)
C11X C10X H10X 120.2
C9X C10X H10X 120.2
N2X C11X C10X 121.2(9)
N2X C11X H11X 119.4
C10X C11X H11X 119.4
C1D C7C C5C 111.8(7)
C1D C7C H7C1 109.3
C5C C7C H7C1 109.3
C1D C7C H7C2 109.3
C5C C7C H7C2 109.3
H7C1 C7C H7C2 107.9
C9X C13X C12X 119.1(8)
C9X C13X H13X 120.4
C12X C13X H13X 120.4
C6A C5A C4A 118.7(8)
C6A C5A C7A 121.5(8)
C4A C5A C7A 119.8(8)
C3X C6X C7X 114.5(7)
C3X C6X H6X1 108.6
C7X C6X H6X1 108.6
C3X C6X H6X2 108.6
C7X C6X H6X2 108.6
H6X1 C6X H6X2 107.6
C9X C8X C7X 112.2(7)
C9X C8X H8X1 109.2
C7X C8X H8X1 109.2
C9X C8X H8X2 109.2
C7X C8X H8X2 109.2
H8X1 C8X H8X2 107.9
C3C C4C C5C 121.4(8)
C3C C4C H4C 119.3
C5C C4C H4C 119.3
H2W1 O2W H2W2 112(10)
C5Y C4Y C3Y 121.0(9)
C5Y C4Y H4Y 119.5
C3Y C4Y H4Y 119.5
N1Y C1Y C2Y 119.2(9)
N1Y C1Y H1Y 120.4
C2Y C1Y H1Y 120.4
N2Y C11Y C10Y 121.1(9)
N2Y C11Y H11Y 119.4
C10Y C11Y H11Y 119.4
C3Y C6Y C7Y 112.8(7)
C3Y C6Y H6Y1 109.0
C7Y C6Y H6Y1 109.0
C3Y C6Y H6Y2 109.0
C7Y C6Y H6Y2 109.0
H6Y1 C6Y H6Y2 107.8
C11Y N2Y C12Y 121.9(8)
C11Y N2Y H2Y 119.1
C12Y N2Y H2Y 119.1
C13Y C9Y C10Y 116.6(8)
C13Y C9Y C8Y 121.7(8)
C10Y C9Y C8Y 121.6(8)
N1Y C5Y C4Y 119.4(9)
N1Y C5Y H5Y 120.3
C4Y C5Y H5Y 120.3
C9Y C8Y C7Y 113.0(7)
C9Y C8Y H8Y1 109.0
C7Y C8Y H8Y1 109.0
C9Y C8Y H8Y2 109.0
C7Y C8Y H8Y2 109.0
H8Y1 C8Y H8Y2 107.8
C6Y C7Y C8Y 109.9(7)
C6Y C7Y H7Y1 109.7
C8Y C7Y H7Y1 109.7
C6Y C7Y H7Y2 109.7
C8Y C7Y H7Y2 109.7
H7Y1 C7Y H7Y2 108.2
C12Y C13Y C9Y 120.8(9)
C12Y C13Y H13Y 119.6
C9Y C13Y H13Y 119.6
C3Y C2Y C1Y 121.9(9)
C3Y C2Y H2Y1 119.1
C1Y C2Y H2Y1 119.1
C2Y C3Y C4Y 116.4(8)
C2Y C3Y C6Y 122.8(8)
C4Y C3Y C6Y 120.8(8)
C1Y N1Y C5Y 122.0(8)
C1Y N1Y H1Y1 119.0
C5Y N1Y H1Y1 119.0
N2Y C12Y C13Y 119.2(9)
N2Y C12Y H12Y 120.4
C13Y C12Y H12Y 120.4
C11Y C10Y C9Y 120.3(9)
C11Y C10Y H10Y 119.9
C9Y C10Y H10Y 119.9
H1W1 O1W H1W2 119(10)
C2E C1E O1E 118.3(16)
C2E C1E H1E1 107.7
O1E C1E H1E1 107.7
C2E C1E H1E2 107.7
O1E C1E H1E2 107.7
H1E1 C1E H1E2 107.1
C3E O2E H2E 109.5
C3E C4E H4E1 109.5
C3E C4E H4E2 109.5
H4E1 C4E H4E2 109.5
C3E C4E H4E3 109.5
H4E1 C4E H4E3 109.5
H4E2 C4E H4E3 109.5
C4E C3E O2E 138.5(19)
C4E C3E H3E1 102.5
O2E C3E H3E1 102.5
C4E C3E H3E2 102.5
O2E C3E H3E2 102.5
H3E1 C3E H3E2 104.9

loop_
_geom_bond_atom_site_label_1
_geom_bond_atom_site_label_2
_geom_bond_distance
S1B O4B 1.450(6)
S1B O3B 1.455(6)
S1B O2B 1.483(6)
S1B C3B 1.769(9)
S1C O2C 1.452(6)
S1C O4C 1.453(6)
S1C O3C 1.472(6)
S1C C3C 1.783(9)
S1D O4D 1.443(6)
S1D O2D 1.451(6)
S1D O3D 1.481(6)
S1D C3D 1.786(9)
S1A O4A 1.447(7)
S1A O3A 1.457(7)
S1A O2A 1.465(6)
S1A C3A 1.783(8)
O1B C6B 1.380(10)
O1B H1B 0.8400
O1D C6D 1.380(10)
O1D H1D 0.8400
O1C C6C 1.377(10)
O1C H1C 0.8400
O1A C6A 1.381(10)
O1A H1A 0.8400
C3C C4C 1.380(12)
C3C C2C 1.383(12)
C1C C2C 1.386(12)
C1C C6C 1.390(12)
C1C C7B 1.517(12)
C3A C4A 1.394(12)
C3A C2A 1.397(12)
C1A C2A 1.395(12)
C1A C6A 1.414(12)
C1A C7D 1.498(12)
N1X C5X 1.331(11)
N1X C1X 1.345(11)
N1X H1X 0.8800
C1X C2X 1.358(12)
C1X H1X1 0.9500
C2X C3X 1.397(12)
C2X H2X 0.9500
C3X C4X 1.392(12)
C3X C6X 1.504(12)
C4X C5X 1.384(13)
C4X H4X 0.9500
C5X H5X 0.9500
C9X C13X 1.381(13)
C9X C10X 1.382(12)
C9X C8X 1.511(13)
C7X C8X 1.519(12)
C7X C6X 1.535(12)
C7X H7X1 0.9900
C7X H7X2 0.9900
C1B C2B 1.376(12)
C1B C6B 1.378(12)
C1B C7A 1.536(12)
C6A C5A 1.393(12)
C1D C2D 1.376(12)
C1D C6D 1.401(13)
C1D C7C 1.511(12)
C4A C5A 1.394(12)
C4A H4A 0.9500
C6B C5B 1.405(12)
C7D C5D 1.518(13)
C7D H7D1 0.9900
C7D H7D2 0.9900
N2X C11X 1.309(11)
N2X C12X 1.351(11)
N2X H2X1 0.8800
C12X C13X 1.382(13)
C12X H12X 0.9500
C5D C4D 1.383(12)
C5D C6D 1.405(13)
C5C C4C 1.383(12)
C5C C6C 1.403(12)
C5C C7C 1.513(12)
C5B C4B 1.380(12)
C5B C7B 1.517(12)
C2B C3B 1.387(12)
C2B H2B 0.9500
C7B H7B1 0.9900
C7B H7B2 0.9900
C3D C4D 1.383(13)
C3D C2D 1.389(13)
C4B C3B 1.380(12)
C4B H4B 0.9500
C2C H2C 0.9500
C2D H2D 0.9500
C7A C5A 1.505(12)
C7A H7A1 0.9900
C7A H7A2 0.9900
C4D H4D 0.9500
C2A H2A 0.9500
C10X C11X 1.366(13)
C10X H10X 0.9500
C11X H11X 0.9500
C7C H7C1 0.9900
C7C H7C2 0.9900
C13X H13X 0.9500
C6X H6X1 0.9900
C6X H6X2 0.9900
C8X H8X1 0.9900
C8X H8X2 0.9900
C4C H4C 0.9500
O2W H2W1 0.81(2)
O2W H2W2 0.82(2)
C4Y C5Y 1.388(13)
C4Y C3Y 1.388(13)
C4Y H4Y 0.9500
C1Y N1Y 1.329(12)
C1Y C2Y 1.386(13)
C1Y H1Y 0.9500
C11Y N2Y 1.325(11)
C11Y C10Y 1.362(12)
C11Y H11Y 0.9500
C6Y C3Y 1.505(12)
C6Y C7Y 1.520(12)
C6Y H6Y1 0.9900
C6Y H6Y2 0.9900
N2Y C12Y 1.343(12)
N2Y H2Y 0.8800
C9Y C13Y 1.399(12)
C9Y C10Y 1.403(13)
C9Y C8Y 1.494(12)
C5Y N1Y 1.347(12)
C5Y H5Y 0.9500
C8Y C7Y 1.531(12)
C8Y H8Y1 0.9900
C8Y H8Y2 0.9900
C7Y H7Y1 0.9900
C7Y H7Y2 0.9900
C13Y C12Y 1.384(13)
C13Y H13Y 0.9500
C2Y C3Y 1.384(12)
C2Y H2Y1 0.9500
N1Y H1Y1 0.8800
C12Y H12Y 0.9500
C10Y H10Y 0.9500
O1W H1W1 0.83(2)
O1W H1W2 0.83(2)
O1E C1E 1.62(2)
O1E H1E 0.8400
C2E C1E 1.492(18)
C2E H2E1 0.9800
C2E H2E2 0.9800
C2E H2E3 0.9800
C1E H1E1 0.9900
C1E H1E2 0.9900
O2E C3E 1.533(16)
O2E H2E 0.8400
C4E C3E 1.516(17)
C4E H4E1 0.9800
C4E H4E2 0.9800
C4E H4E3 0.9800
C3E H3E1 0.9900
C3E H3E2 0.9900

loop_
_geom_hbond_atom_site_label_D
_geom_hbond_atom_site_label_H
_geom_hbond_atom_site_label_A
_geom_hbond_distance_DH
_geom_hbond_distance_HA
_geom_hbond_distance_DA
_geom_hbond_angle_DHA
_geom_hbond_site_symmetry_A
O1B H1B O1A 0.84 1.83 2.674(9) 178.3 .
O1D H1D O1C 0.84 1.89 2.701(8) 161.7 .
O1C H1C O1B 0.84 1.87 2.705(9) 170.0 .
O1A H1A O1D 0.84 1.82 2.644(9) 164.4 .
N1X H1X O3D 0.88 1.85 2.731(10) 176.5 4_575
N2X H2X1 O1W 0.88 2.03 2.804(10) 146.6 4_565
N2X H2X1 O3W 0.88 2.37 3.012(10) 129.7 4_565
O2W H2W1 O2E 0.81(2) 2.29(11) 2.681(16) 110(9) .
O2W H2W2 O2A 0.82(2) 2.08(8) 2.732(9) 137(10) .
N2Y H2Y O3C 0.88 1.87 2.739(10) 167.2 .
N1Y H1Y1 O2W 0.88 1.79 2.667(10) 171.9 1_655
O1W H1W1 O2B 0.83(2) 1.91(3) 2.732(9) 170(11) .
O1W H1W2 O2C 0.83(2) 1.97(4) 2.769(9) 162(11) 2_745
O2E H2E O1D 0.84 2.41 2.911(14) 119.0 4_576

loop_
_geom_torsion_atom_site_label_1
_geom_torsion_atom_site_label_2
_geom_torsion_atom_site_label_3
_geom_torsion_atom_site_label_4
_geom_torsion
O2C S1C C3C C4C -151.7(7)
O4C S1C C3C C4C -29.5(8)
O3C S1C C3C C4C 90.1(8)
O2C S1C C3C C2C 34.2(8)
O4C S1C C3C C2C 156.4(7)
O3C S1C C3C C2C -84.0(8)
O4A S1A C3A C4A -83.9(7)
O3A S1A C3A C4A 36.2(8)
O2A S1A C3A C4A 155.9(7)
O4A S1A C3A C2A 91.8(7)
O3A S1A C3A C2A -148.0(7)
O2A S1A C3A C2A -28.3(8)
C5X N1X C1X C2X 0.9(13)
N1X C1X C2X C3X 0.5(13)
C1X C2X C3X C4X -2.1(12)
C1X C2X C3X C6X 176.3(8)
C2X C3X C4X C5X 2.6(12)
C6X C3X C4X C5X -175.8(8)
C1X N1X C5X C4X -0.4(12)
C3X C4X C5X N1X -1.3(13)
C2A C1A C6A O1A 175.5(8)
C7D C1A C6A O1A -4.9(13)
C2A C1A C6A C5A -1.0(13)
C7D C1A C6A C5A 178.6(8)
C2A C3A C4A C5A -1.5(13)
S1A C3A C4A C5A 174.3(6)
C2B C1B C6B O1B 176.7(7)
C7A C1B C6B O1B -5.4(12)
C2B C1B C6B C5B 0.0(13)
C7A C1B C6B C5B 177.9(7)
C2A C1A C7D C5D 90.7(10)
C6A C1A C7D C5D -88.9(10)
C11X N2X C12X C13X 1.3(13)
C1A C7D C5D C4D -89.4(10)
C1A C7D C5D C6D 87.5(10)
C1B C6B C5B C4B 0.0(13)
O1B C6B C5B C4B -176.8(7)
C1B C6B C5B C7B -178.1(8)
O1B C6B C5B C7B 5.2(12)
C6B C1B C2B C3B -1.0(12)
C7A C1B C2B C3B -179.0(7)
C2C C1C C7B C5B 86.4(10)
C6C C1C C7B C5B -89.7(10)
C4B C5B C7B C1C -90.5(10)
C6B C5B C7B C1C 87.4(10)
O4D S1D C3D C4D -20.1(8)
O2D S1D C3D C4D -143.3(7)
O3D S1D C3D C4D 98.2(8)
O4D S1D C3D C2D 162.4(7)
O2D S1D C3D C2D 39.2(8)
O3D S1D C3D C2D -79.2(8)
C6B C5B C4B C3B 1.1(13)
C7B C5B C4B C3B 179.2(8)
C2C C1C C6C O1C 179.6(7)
C7B C1C C6C O1C -4.2(12)
C2C C1C C6C C5C 0.4(13)
C7B C1C C6C C5C 176.6(8)
C4C C5C C6C O1C -179.8(7)
C7C C5C C6C O1C 6.1(12)
C4C C5C C6C C1C -0.6(13)
C7C C5C C6C C1C -174.7(8)
C5B C4B C3B C2B -2.1(13)
C5B C4B C3B S1B 175.1(7)
C1B C2B C3B C4B 2.0(13)
C1B C2B C3B S1B -175.1(6)
O4B S1B C3B C4B -94.0(7)
O3B S1B C3B C4B 27.9(8)
O2B S1B C3B C4B 147.6(7)
O4B S1B C3B C2B 83.1(7)
O3B S1B C3B C2B -155.0(7)
O2B S1B C3B C2B -35.3(8)
C2D C1D C6D O1D 178.4(8)
C7C C1D C6D O1D -3.4(13)
C2D C1D C6D C5D 1.3(13)
C7C C1D C6D C5D 179.4(8)
C4D C5D C6D O1D -179.3(7)
C7D C5D C6D O1D 3.7(12)
C4D C5D C6D C1D -2.2(13)
C7D C5D C6D C1D -179.2(8)
C4C C3C C2C C1C 1.7(13)
S1C C3C C2C C1C 175.8(7)
C6C C1C C2C C3C -0.9(12)
C7B C1C C2C C3C -177.2(8)
C6D C1D C2D C3D 0.1(13)
C7C C1D C2D C3D -178.1(8)
C4D C3D C2D C1D -0.4(13)
S1D C3D C2D C1D 177.0(7)
C2B C1B C7A C5A 88.4(10)
C6B C1B C7A C5A -89.4(10)
C6D C5D C4D C3D 1.7(13)
C7D C5D C4D C3D 178.7(8)
C2D C3D C4D C5D -0.5(13)
S1D C3D C4D C5D -177.9(7)
C6A C1A C2A C3A -0.2(13)
C7D C1A C2A C3A -179.8(8)
C4A C3A C2A C1A 1.5(13)
S1A C3A C2A C1A -174.2(7)
C13X C9X C10X C11X -1.3(13)
C8X C9X C10X C11X -179.7(8)
C12X N2X C11X C10X -3.1(14)
C9X C10X C11X N2X 3.1(14)
C2D C1D C7C C5C 89.1(10)
C6D C1D C7C C5C -89.0(10)
C4C C5C C7C C1D -82.8(10)
C6C C5C C7C C1D 91.1(10)
C10X C9X C13X C12X -0.3(13)
C8X C9X C13X C12X 178.0(8)
N2X C12X C13X C9X 0.4(13)
O1A C6A C5A C4A -175.6(8)
C1A C6A C5A C4A 1.0(13)
O1A C6A C5A C7A 6.0(12)
C1A C6A C5A C7A -177.3(8)
C3A C4A C5A C6A 0.2(13)
C3A C4A C5A C7A 178.6(8)
C1B C7A C5A C6A 88.4(10)
C1B C7A C5A C4A -90.0(10)
C4X C3X C6X C7X -47.8(12)
C2X C3X C6X C7X 133.9(8)
C8X C7X C6X C3X -172.2(7)
C13X C9X C8X C7X -72.0(11)
C10X C9X C8X C7X 106.3(9)
C6X C7X C8X C9X 177.1(7)
C2C C3C C4C C5C -1.9(13)
S1C C3C C4C C5C -176.1(7)
C6C C5C C4C C3C 1.3(13)
C7C C5C C4C C3C 175.5(8)
C10Y C11Y N2Y C12Y 1.2(13)
C3Y C4Y C5Y N1Y -0.9(13)
C13Y C9Y C8Y C7Y 64.5(11)
C10Y C9Y C8Y C7Y -116.1(9)
C3Y C6Y C7Y C8Y 171.9(8)
C9Y C8Y C7Y C6Y 177.7(8)
C10Y C9Y C13Y C12Y -2.0(13)
C8Y C9Y C13Y C12Y 177.4(8)
N1Y C1Y C2Y C3Y -0.3(13)
C1Y C2Y C3Y C4Y 1.9(13)
C1Y C2Y C3Y C6Y -177.5(8)
C5Y C4Y C3Y C2Y -1.3(13)
C5Y C4Y C3Y C6Y 178.1(8)
C7Y C6Y C3Y C2Y 47.8(12)
C7Y C6Y C3Y C4Y -131.6(9)
C2Y C1Y N1Y C5Y -2.1(13)
C4Y C5Y N1Y C1Y 2.7(13)
C11Y N2Y C12Y C13Y -1.0(13)
C9Y C13Y C12Y N2Y 1.5(13)
N2Y C11Y C10Y C9Y -1.9(13)
C13Y C9Y C10Y C11Y 2.2(12)
C8Y C9Y C10Y C11Y -177.2(8)
